data_2218090
loop_
_publ_author_name
'Meng, Tuan-Jie'
'Huang, Xian-Qiang'
'He, Qing-Peng'
'Wang, Jian-Yong'

_publ_section_title
;
 3-Phenyl-1,5-di-2-thienylpentane-1,5-dione
;
_journal_coeditor_code CV2395
_journal_issue 5
_journal_name_full 'Acta Crystallographica Section E'
_journal_page_first o853
_journal_paper_doi 10.1107/S1600536808009884
_journal_volume 64
_journal_year 2008
_chemical_formula_iupac 'C19 H16 O2 S2'
_chemical_formula_moiety 'C19 H16 O2 S2'
_chemical_formula_sum 'C19 H16 O2 S2'
_chemical_formula_weight 340.44
_chemical_name_systematic
;
3-Phenyl-1,5-di-2-thienylpentane-1,5-dione
;
_space_group_IT_number 33
_symmetry_cell_setting orthorhombic
_symmetry_space_group_name_Hall 'P 2c -2n'
_symmetry_space_group_name_H-M 'P n a 21'
_atom_sites_solution_hydrogens geom
_atom_sites_solution_primary direct
_atom_sites_solution_secondary difmap
_audit_creation_method SHELXL-97
_cell_angle_alpha 90.00
_cell_angle_beta 90.00
_cell_angle_gamma 90.00
_cell_formula_units_Z 8
_cell_length_a 27.912(3)
_cell_length_b 5.8607(8)
_cell_length_c 20.841(2)
_cell_measurement_reflns_used 1120
_cell_measurement_temperature 298(2)
_cell_measurement_theta_max 25.005
_cell_measurement_theta_min 2.912
_cell_volume 3409.3(7)
_computing_cell_refinement 'SAINT (Siemens, 1996)'
_computing_data_collection 'SMART (Siemens, 1996)'
_computing_data_reduction 'SAINT (Siemens, 1996)'
_computing_molecular_graphics 'SHELXTL (Sheldrick, 2008)'
_computing_publication_material 'SHELXTL (Sheldrick, 2008)'
_computing_structure_refinement 'SHELXL97 (Sheldrick, 2008)'
_computing_structure_solution 'SHELXS97 (Sheldrick, 2008)'
_diffrn_ambient_temperature 298(2)
_diffrn_measured_fraction_theta_full 1.000
_diffrn_measured_fraction_theta_max 1.000
_diffrn_measurement_device_type 'Bruker SMART CCD area-detector'
_diffrn_measurement_method '\f and \w'
_diffrn_radiation_monochromator graphite
_diffrn_radiation_source 'fine-focus sealed tube'
_diffrn_radiation_type MoK\a
_diffrn_radiation_wavelength 0.71073
_diffrn_reflns_av_R_equivalents 0.1204
_diffrn_reflns_av_sigmaI/netI 0.1664
_diffrn_reflns_limit_h_max 33
_diffrn_reflns_limit_h_min -14
_diffrn_reflns_limit_k_max 6
_diffrn_reflns_limit_k_min -6
_diffrn_reflns_limit_l_max 20
_diffrn_reflns_limit_l_min -24
_diffrn_reflns_number 13190
_diffrn_reflns_theta_full 25.00
_diffrn_reflns_theta_max 25.00
_diffrn_reflns_theta_min 1.46
_exptl_absorpt_coefficient_mu 0.319
_exptl_absorpt_correction_T_max 0.9719
_exptl_absorpt_correction_T_min 0.9218
_exptl_absorpt_correction_type multi-scan
_exptl_absorpt_process_details '(SADABS; Sheldrick, 1996)'
_exptl_crystal_colour yellow
_exptl_crystal_density_diffrn 1.327
_exptl_crystal_density_method 'not measured'
_exptl_crystal_description block
_exptl_crystal_F_000 1424
_exptl_crystal_size_max 0.26
_exptl_crystal_size_mid 0.17
_exptl_crystal_size_min 0.09
_refine_diff_density_max 0.364
_refine_diff_density_min -0.454
_refine_ls_abs_structure_details 'Flack (1983), 2565 Friedel pairs'
_refine_ls_abs_structure_Flack 0.18(15)
_refine_ls_extinction_method none
_refine_ls_goodness_of_fit_ref 1.018
_refine_ls_hydrogen_treatment constr
_refine_ls_matrix_type full
_refine_ls_number_parameters 415
_refine_ls_number_reflns 5636
_refine_ls_number_restraints 1
_refine_ls_restrained_S_all 1.018
_refine_ls_R_factor_all 0.2071
_refine_ls_R_factor_gt 0.0856
_refine_ls_shift/su_max 0.001
_refine_ls_shift/su_mean 0.000
_refine_ls_structure_factor_coef Fsqd
_refine_ls_weighting_details 'calc w=1/[\s^2^(Fo^2^)+(0.0478P)^2^] where P=(Fo^2^+2Fc^2^)/3'
_refine_ls_weighting_scheme calc
_refine_ls_wR_factor_gt 0.1649
_refine_ls_wR_factor_ref 0.1922
_reflns_number_gt 2006
_reflns_number_total 5636
_reflns_threshold_expression I>2\s(I)
_cod_data_source_file cv2395.cif
_cod_data_source_block I
_cod_original_cell_volume 3409.2(7)
_cod_database_code 2218090
_cod_database_fobs_code 2218090

loop_
_symmetry_equiv_pos_as_xyz
'x, y, z'
'-x, -y, z+1/2'
'x+1/2, -y+1/2, z'
'-x+1/2, y+1/2, z+1/2'

loop_
_atom_site_type_symbol
_atom_site_label
_atom_site_fract_x
_atom_site_fract_y
_atom_site_fract_z
_atom_site_U_iso_or_equiv
_atom_site_adp_type
_atom_site_calc_flag
_atom_site_refinement_flags
_atom_site_occupancy
O O1 0.4895(3) 0.4760(15) -0.0653(3) 0.100(3) Uani d . 1
O O2 0.5431(3) 0.5207(16) 0.1105(5) 0.117(3) Uani d . 1
O O3 0.2607(3) 1.1103(14) 0.1107(3) 0.093(2) Uani d . 1
O O4 0.2020(3) 0.8734(18) -0.0734(4) 0.117(3) Uani d . 1
S S1 0.49589(12) 0.5733(5) -0.20432(17) 0.0981(11) Uani d . 1
S S2 0.62799(13) 0.6688(7) 0.18264(19) 0.1168(13) Uani d . 1
S S3 0.25330(11) 1.0432(5) 0.24992(17) 0.0937(10) Uani d . 1
S S4 0.11681(15) 0.6173(10) -0.1171(2) 0.1467(19) Uani d . 1
C C1 0.4854(4) 0.772(2) -0.2610(6) 0.091(4) Uani d . 1
H H1 0.4894 0.7482 -0.3048 0.109 Uiso calc R 1
C C2 0.4704(4) 0.969(2) -0.2348(6) 0.081(3) Uani d . 1
H H2 0.4640 1.1001 -0.2585 0.098 Uiso calc R 1
C C3 0.4655(4) 0.957(2) -0.1689(6) 0.078(3) Uani d . 1
H H3 0.4550 1.0777 -0.1436 0.094 Uiso calc R 1
C C4 0.4779(3) 0.747(2) -0.1452(6) 0.064(3) Uani d . 1
C C5 0.4773(4) 0.676(2) -0.0809(6) 0.074(3) Uani d . 1
C C6 0.4575(4) 0.8254(19) -0.0275(5) 0.075(3) Uani d . 1
H H6A 0.4648 0.9830 -0.0378 0.089 Uiso calc R 1
H H6B 0.4229 0.8103 -0.0276 0.089 Uiso calc R 1
C C7 0.4748(4) 0.7802(17) 0.0391(5) 0.058(3) Uani d . 1
H H7 0.4733 0.6147 0.0455 0.070 Uiso calc R 1
C C8 0.5276(3) 0.8490(17) 0.0456(5) 0.064(3) Uani d . 1
H H8A 0.5434 0.8245 0.0047 0.077 Uiso calc R 1
H H8B 0.5293 1.0107 0.0552 0.077 Uiso calc R 1
C C9 0.5549(4) 0.718(2) 0.0976(6) 0.075(4) Uani d . 1
C C10 0.5955(4) 0.820(2) 0.1275(5) 0.087(4) Uani d . 1
C C11 0.6126(4) 1.045(2) 0.1228(6) 0.090(4) Uani d . 1
H H11 0.5995 1.1584 0.0970 0.108 Uiso calc R 1
C C12 0.6526(5) 1.072(2) 0.1631(7) 0.102(4) Uani d . 1
H H12 0.6699 1.2077 0.1654 0.123 Uiso calc R 1
C C13 0.6638(4) 0.890(2) 0.1975(6) 0.107(4) Uani d . 1
H H13 0.6890 0.8860 0.2268 0.128 Uiso calc R 1
C C14 0.4456(3) 0.8857(19) 0.0911(6) 0.061(3) Uani d . 1
C C15 0.4379(4) 0.782(2) 0.1486(7) 0.078(3) Uani d . 1
H H15 0.4512 0.6389 0.1559 0.093 Uiso calc R 1
C C16 0.4109(4) 0.883(3) 0.1972(7) 0.095(4) Uani d . 1
H H16 0.4060 0.8063 0.2356 0.114 Uiso calc R 1
C C17 0.3914(5) 1.096(3) 0.1884(7) 0.100(5) Uani d . 1
H H17 0.3740 1.1666 0.2210 0.121 Uiso calc R 1
C C18 0.3979(4) 1.200(2) 0.1324(8) 0.088(4) Uani d . 1
H H18 0.3832 1.3399 0.1258 0.105 Uiso calc R 1
C C19 0.4253(4) 1.1110(19) 0.0834(6) 0.083(3) Uani d . 1
H H19 0.4307 1.1945 0.0462 0.100 Uiso calc R 1
C C20 0.2648(4) 0.857(3) 0.3085(5) 0.099(4) Uani d . 1
H H20 0.2570 0.8801 0.3514 0.119 Uiso calc R 1
C C21 0.2870(4) 0.667(2) 0.2862(7) 0.094(4) Uani d . 1
H H21 0.2972 0.5507 0.3135 0.113 Uiso calc R 1
C C22 0.2936(3) 0.6553(17) 0.2214(4) 0.049(3) Uani d . 1
H H22 0.3067 0.5334 0.1988 0.058 Uiso calc R 1
C C23 0.2767(3) 0.8648(17) 0.1944(5) 0.059(3) Uani d . 1
C C24 0.2767(3) 0.925(2) 0.1271(6) 0.067(3) Uani d . 1
C C25 0.2983(4) 0.7695(18) 0.0785(5) 0.069(3) Uani d . 1
H H25A 0.3320 0.8066 0.0746 0.083 Uiso calc R 1
H H25B 0.2961 0.6145 0.0946 0.083 Uiso calc R 1
C C26 0.2767(3) 0.7758(17) 0.0135(5) 0.060(3) Uani d . 1
H H26 0.2717 0.9366 0.0024 0.072 Uiso calc R 1
C C27 0.2264(4) 0.6603(19) 0.0151(5) 0.072(3) Uani d . 1
H H27A 0.2310 0.4973 0.0203 0.087 Uiso calc R 1
H H27B 0.2095 0.7148 0.0527 0.087 Uiso calc R 1
C C28 0.1956(5) 0.698(3) -0.0415(7) 0.090(4) Uani d . 1
C C29 0.1564(5) 0.554(4) -0.0595(8) 0.125(6) Uani d . 1
C C30 0.1481(6) 0.341(4) -0.0319(8) 0.141(7) Uani d . 1
H H30 0.1666 0.2724 0.0000 0.169 Uiso calc R 1
C C31 0.1071(6) 0.247(3) -0.0608(8) 0.141(7) Uani d . 1
H H31 0.0953 0.1058 -0.0480 0.169 Uiso calc R 1
C C32 0.0852(6) 0.368(3) -0.1074(9) 0.144(7) Uani d . 1
H H32 0.0581 0.3241 -0.1302 0.173 Uiso calc R 1
C C33 0.3080(3) 0.6706(19) -0.0394(5) 0.054(3) Uani d . 1
C C34 0.3164(4) 0.7746(18) -0.0964(6) 0.066(3) Uani d . 1
H H34 0.3017 0.9139 -0.1048 0.079 Uiso calc R 1
C C35 0.3456(5) 0.683(3) -0.1420(6) 0.086(4) Uani d . 1
H H35 0.3525 0.7628 -0.1793 0.103 Uiso calc R 1
C C36 0.3646(4) 0.470(3) -0.1320(7) 0.098(4) Uani d . 1
H H36 0.3828 0.4010 -0.1638 0.117 Uiso calc R 1
C C37 0.3570(4) 0.364(2) -0.0771(7) 0.088(4) Uani d . 1
H H37 0.3719 0.2247 -0.0703 0.106 Uiso calc R 1
C C38 0.3279(4) 0.4499(18) -0.0293(5) 0.071(3) Uani d . 1
H H38 0.3216 0.3671 0.0078 0.086 Uiso calc R 1

loop_
_atom_site_aniso_label
_atom_site_aniso_U_11
_atom_site_aniso_U_22
_atom_site_aniso_U_33
_atom_site_aniso_U_12
_atom_site_aniso_U_13
_atom_site_aniso_U_23
O1 0.139(7) 0.062(6) 0.100(6) 0.030(5) -0.003(5) -0.002(5)
O2 0.103(7) 0.085(7) 0.163(8) -0.004(5) -0.025(6) 0.055(6)
O3 0.127(7) 0.055(6) 0.096(6) -0.017(5) -0.016(5) -0.007(5)
O4 0.072(6) 0.154(10) 0.125(8) 0.003(6) 0.026(5) 0.043(7)
S1 0.127(3) 0.068(2) 0.100(2) 0.006(2) 0.014(2) -0.017(2)
S2 0.098(3) 0.120(3) 0.133(3) 0.028(2) -0.036(2) -0.004(3)
S3 0.102(2) 0.085(2) 0.094(2) 0.001(2) -0.003(2) -0.020(2)
S4 0.077(3) 0.214(5) 0.149(4) -0.018(3) 0.024(3) -0.068(4)
C1 0.115(10) 0.074(10) 0.083(10) -0.017(8) 0.020(8) -0.015(8)
C2 0.108(9) 0.056(9) 0.080(10) 0.004(7) 0.004(8) 0.009(7)
C3 0.091(9) 0.071(10) 0.072(9) 0.007(7) 0.003(7) -0.005(8)
C4 0.046(6) 0.090(11) 0.056(8) -0.007(6) -0.005(6) -0.001(7)
C5 0.063(8) 0.059(8) 0.100(10) 0.015(6) -0.009(7) -0.021(8)
C6 0.074(7) 0.073(8) 0.076(9) 0.013(6) -0.008(7) -0.011(7)
C7 0.068(8) 0.047(7) 0.060(7) -0.002(5) -0.008(7) 0.000(5)
C8 0.062(8) 0.065(8) 0.066(7) -0.005(6) -0.004(6) 0.011(6)
C9 0.042(7) 0.089(10) 0.094(10) 0.010(7) 0.009(7) 0.017(8)
C10 0.067(9) 0.085(10) 0.109(10) 0.023(8) -0.022(7) -0.013(8)
C11 0.077(9) 0.083(10) 0.110(10) 0.016(8) -0.016(8) -0.022(8)
C12 0.091(10) 0.088(11) 0.128(12) 0.010(8) -0.020(9) -0.017(9)
C13 0.087(10) 0.107(12) 0.125(11) 0.026(9) -0.024(8) -0.023(10)
C14 0.056(7) 0.054(8) 0.072(9) -0.004(6) -0.015(6) -0.004(7)
C15 0.083(9) 0.065(8) 0.085(10) -0.002(7) -0.014(8) 0.005(8)
C16 0.068(9) 0.124(14) 0.094(11) -0.019(9) 0.000(8) 0.003(10)
C17 0.076(9) 0.149(16) 0.077(11) -0.008(10) 0.008(8) -0.025(11)
C18 0.076(9) 0.088(10) 0.099(11) 0.009(7) -0.006(8) -0.032(10)
C19 0.105(10) 0.051(9) 0.093(9) -0.005(7) 0.002(8) -0.018(7)
C20 0.076(8) 0.176(15) 0.046(8) 0.022(9) 0.006(6) -0.008(9)
C21 0.073(8) 0.087(10) 0.123(13) -0.017(7) 0.022(8) 0.012(10)
C22 0.067(7) 0.053(7) 0.026(6) -0.008(5) 0.001(5) 0.002(5)
C23 0.052(6) 0.074(8) 0.050(7) 0.013(5) -0.011(6) -0.003(6)
C24 0.054(7) 0.048(8) 0.098(10) -0.002(6) -0.006(6) 0.010(8)
C25 0.074(8) 0.069(8) 0.064(8) -0.016(6) -0.002(7) -0.011(6)
C26 0.052(7) 0.057(7) 0.069(8) -0.001(5) 0.004(6) 0.013(6)
C27 0.066(8) 0.084(9) 0.067(8) -0.001(6) 0.004(6) 0.002(6)
C28 0.091(10) 0.103(11) 0.076(10) -0.019(9) -0.007(8) 0.008(8)
C29 0.057(10) 0.182(19) 0.134(15) 0.002(12) 0.018(10) -0.077(14)
C30 0.078(12) 0.18(2) 0.163(17) 0.000(13) 0.018(11) -0.081(15)
C31 0.079(13) 0.19(2) 0.159(17) -0.002(12) 0.017(11) -0.078(15)
C32 0.080(12) 0.19(2) 0.161(17) 0.004(12) 0.023(11) -0.088(14)
C33 0.046(6) 0.064(8) 0.052(7) 0.011(5) 0.002(5) -0.006(6)
C34 0.075(8) 0.059(8) 0.063(9) 0.015(6) 0.004(7) 0.015(6)
C35 0.091(10) 0.109(13) 0.058(9) 0.012(8) -0.020(8) 0.005(8)
C36 0.085(9) 0.134(16) 0.074(10) -0.019(10) 0.004(8) -0.043(10)
C37 0.092(10) 0.084(10) 0.088(10) -0.024(8) 0.012(9) -0.039(10)
C38 0.093(8) 0.039(7) 0.083(9) -0.013(6) 0.001(7) -0.002(6)

loop_
_atom_type_symbol
_atom_type_description
_atom_type_scat_dispersion_real
_atom_type_scat_dispersion_imag
_atom_type_scat_source
C C 0.0033 0.0016 'International Tables Vol C Tables 4.2.6.8 and 6.1.1.4'
H H 0.0000 0.0000 'International Tables Vol C Tables 4.2.6.8 and 6.1.1.4'
O O 0.0106 0.0060 'International Tables Vol C Tables 4.2.6.8 and 6.1.1.4'
S S 0.1246 0.1234 'International Tables Vol C Tables 4.2.6.8 and 6.1.1.4'

loop_
_geom_angle_atom_site_label_1
_geom_angle_atom_site_label_2
_geom_angle_atom_site_label_3
_geom_angle
C4 S1 C1 92.5(6)
C13 S2 C10 92.3(7)
C20 S3 C23 91.2(6)
C29 S4 C32 93.7(10)
C2 C1 S1 111.3(10)
C2 C1 H1 124.3
S1 C1 H1 124.3
C1 C2 C3 113.0(12)
C1 C2 H2 123.5
C3 C2 H2 123.5
C4 C3 C2 112.2(11)
C4 C3 H3 123.9
C2 C3 H3 123.9
C3 C4 C5 127.3(11)
C3 C4 S1 110.9(9)
C5 C4 S1 121.8(10)
O1 C5 C4 121.0(11)
O1 C5 C6 116.4(12)
C4 C5 C6 122.3(11)
C7 C6 C5 117.4(10)
C7 C6 H6A 107.9
C5 C6 H6A 107.9
C7 C6 H6B 107.9
C5 C6 H6B 107.9
H6A C6 H6B 107.2
C14 C7 C6 115.2(9)
C14 C7 C8 110.6(9)
C6 C7 C8 110.2(9)
C14 C7 H7 106.8
C6 C7 H7 106.8
C8 C7 H7 106.8
C9 C8 C7 114.1(9)
C9 C8 H8A 108.7
C7 C8 H8A 108.7
C9 C8 H8B 108.7
C7 C8 H8B 108.7
H8A C8 H8B 107.6
O2 C9 C10 120.7(11)
O2 C9 C8 119.5(11)
C10 C9 C8 119.6(11)
C11 C10 C9 129.3(11)
C11 C10 S2 110.6(10)
C9 C10 S2 119.9(10)
C10 C11 C12 109.5(12)
C10 C11 H11 125.2
C12 C11 H11 125.2
C13 C12 C11 114.8(14)
C13 C12 H12 122.6
C11 C12 H12 122.6
C12 C13 S2 112.7(11)
C12 C13 H13 123.7
S2 C13 H13 123.7
C15 C14 C19 116.2(11)
C15 C14 C7 122.8(11)
C19 C14 C7 120.9(11)
C14 C15 C16 122.4(12)
C14 C15 H15 118.8
C16 C15 H15 118.8
C17 C16 C15 120.3(14)
C17 C16 H16 119.9
C15 C16 H16 119.9
C18 C17 C16 118.4(14)
C18 C17 H17 120.8
C16 C17 H17 120.8
C17 C18 C19 123.8(13)
C17 C18 H18 118.1
C19 C18 H18 118.1
C18 C19 C14 118.7(12)
C18 C19 H19 120.6
C14 C19 H19 120.6
C21 C20 S3 112.0(10)
C21 C20 H20 124.0
S3 C20 H20 124.0
C20 C21 C22 116.1(13)
C20 C21 H21 121.9
C22 C21 H21 121.9
C21 C22 C23 107.7(10)
C21 C22 H22 126.2
C23 C22 H22 126.2
C22 C23 C24 126.2(9)
C22 C23 S3 112.8(8)
C24 C23 S3 120.9(8)
O3 C24 C23 119.1(11)
O3 C24 C25 120.0(11)
C23 C24 C25 120.7(10)
C26 C25 C24 116.2(10)
C26 C25 H25A 108.2
C24 C25 H25A 108.2
C26 C25 H25B 108.2
C24 C25 H25B 108.2
H25A C25 H25B 107.4
C25 C26 C33 114.4(9)
C25 C26 C27 109.6(8)
C33 C26 C27 110.7(8)
C25 C26 H26 107.3
C33 C26 H26 107.3
C27 C26 H26 107.3
C28 C27 C26 116.3(10)
C28 C27 H27A 108.2
C26 C27 H27A 108.2
C28 C27 H27B 108.2
C26 C27 H27B 108.2
H27A C27 H27B 107.4
O4 C28 C29 117.4(15)
O4 C28 C27 117.9(13)
C29 C28 C27 124.6(15)
C30 C29 C28 123.0(19)
C30 C29 S4 112.8(14)
C28 C29 S4 124.1(17)
C29 C30 C31 108(2)
C29 C30 H30 126.1
C31 C30 H30 126.1
C32 C31 C30 118(2)
C32 C31 H31 120.9
C30 C31 H31 120.9
C31 C32 S4 107.4(15)
C31 C32 H32 126.3
S4 C32 H32 126.3
C34 C33 C38 118.0(10)
C34 C33 C26 123.2(10)
C38 C33 C26 118.8(10)
C33 C34 C35 122.4(11)
C33 C34 H34 118.8
C35 C34 H34 118.8
C34 C35 C36 119.1(13)
C34 C35 H35 120.5
C36 C35 H35 120.5
C37 C36 C35 119.9(14)
C37 C36 H36 120.1
C35 C36 H36 120.1
C36 C37 C38 123.3(14)
C36 C37 H37 118.3
C38 C37 H37 118.3
C37 C38 C33 117.0(11)
C37 C38 H38 121.5
C33 C38 H38 121.5

loop_
_geom_bond_atom_site_label_1
_geom_bond_atom_site_label_2
_geom_bond_distance
O1 C5 1.263(12)
O2 C9 1.232(12)
O3 C24 1.225(11)
O4 C28 1.239(13)
S1 C4 1.674(11)
S1 C1 1.683(13)
S2 C13 1.667(14)
S2 C10 1.712(11)
S3 C20 1.671(13)
S3 C23 1.692(10)
S4 C29 1.672(17)
S4 C32 1.72(2)
C1 C2 1.346(14)
C1 H1 0.9300
C2 C3 1.380(12)
C2 H2 0.9300
C3 C4 1.373(13)
C3 H3 0.9300
C4 C5 1.404(15)
C5 C6 1.520(14)
C6 C7 1.493(13)
C6 H6A 0.9700
C6 H6B 0.9700
C7 C14 1.489(13)
C7 C8 1.534(12)
C7 H7 0.9800
C8 C9 1.530(14)
C8 H8A 0.9700
C8 H8B 0.9700
C9 C10 1.425(15)
C10 C11 1.405(15)
C11 C12 1.408(15)
C11 H11 0.9300
C12 C13 1.323(15)
C12 H12 0.9300
C13 H13 0.9300
C14 C15 1.361(14)
C14 C19 1.446(14)
C15 C16 1.394(15)
C15 H15 0.9300
C16 C17 1.374(17)
C16 H16 0.9300
C17 C18 1.328(16)
C17 H17 0.9300
C18 C19 1.376(14)
C18 H18 0.9300
C19 H19 0.9300
C20 C21 1.356(15)
C20 H20 0.9300
C21 C22 1.364(13)
C21 H21 0.9300
C22 C23 1.430(12)
C22 H22 0.9300
C23 C24 1.445(14)
C24 C25 1.488(14)
C25 C26 1.484(12)
C25 H25A 0.9700
C25 H25B 0.9700
C26 C33 1.536(13)
C26 C27 1.557(12)
C26 H26 0.9800
C27 C28 1.477(16)
C27 H27A 0.9700
C27 H27B 0.9700
C28 C29 1.433(19)
C29 C30 1.39(2)
C30 C31 1.41(2)
C30 H30 0.9300
C31 C32 1.35(2)
C31 H31 0.9300
C32 H32 0.9300
C33 C34 1.357(13)
C33 C38 1.423(13)
C34 C35 1.362(14)
C34 H34 0.9300
C35 C36 1.368(16)
C35 H35 0.9300
C36 C37 1.318(15)
C36 H36 0.9300
C37 C38 1.379(14)
C37 H37 0.9300
C38 H38 0.9300

loop_
_geom_hbond_atom_site_label_D
_geom_hbond_atom_site_label_H
_geom_hbond_atom_site_label_A
_geom_hbond_site_symmetry_A
_geom_hbond_distance_DH
_geom_hbond_distance_HA
_geom_hbond_distance_DA
_geom_hbond_angle_DHA
C21 H21 O4 4_545 0.93 2.58 3.407(16) 148.9
C1 H1 O2 2_664 0.93 2.54 3.279(15) 137.1

loop_
_cod_related_entry_id
_cod_related_entry_database
_cod_related_entry_code
1 ChemSpider 3546196
